data_1537855
loop_
_publ_author_name
'Bonazzi, P.'
'Garbarino, C.'
'Menchetti, S.'

_publ_section_title
;
 Crystal chemistry of piemontites: REE-bearing piemontite from Monte
 Brugiana, Alpi Apuane, Italy
;
_journal_name_full 'European Journal of Mineralogy (1,1989-)'
_journal_page_first 23
_journal_page_last 33
_journal_volume 4
_journal_year 1992
_chemical_formula_sum 'Al1.84 Ca1.57 Fe1.16 H La0.31 Mn0.12 O13 Si3'
_chemical_name_systematic
;
(Ca0.88 Mn0.12) (Ca0.69 La0.31) (Al0.69 Fe0.31) Al (Al0.15 Fe0.85) (Si3 O12) 
(O H)
;
_space_group_IT_number 11
_symmetry_space_group_name_Hall '-P 2yb'
_symmetry_space_group_name_H-M 'P 1 21/m 1'
_cell_angle_alpha 90
_cell_angle_beta 115
_cell_angle_gamma 90
_cell_formula_units_Z 2
_cell_length_a 8.884
_cell_length_b 5.685
_cell_length_c 10.152
_cell_volume 464.693
_citation_journal_id_ASTM EJMIER
_cod_data_source_file Bonazzi_EJMIER_1992_1195.cif
_cod_data_source_block H1Al1.84Ca1.57Fe1.16La0.31Mn0.12O13Si3
_cod_original_cell_volume 464.6932
_cod_original_formula_sum 'H1 Al1.84 Ca1.57 Fe1.16 La0.31 Mn0.12 O13 Si3'
_cod_database_code 1537855

loop_
_symmetry_equiv_pos_as_xyz
x,y,z
-x,y+1/2,-z
-x,-y,-z
x,-y-1/2,z

loop_
_atom_site_label
_atom_site_type_symbol
_atom_site_fract_x
_atom_site_fract_y
_atom_site_fract_z
_atom_site_occupancy
_atom_site_U_iso_or_equiv
O1 O-2 0.2367 0.992 0.0354 1 0.0
O9 O-2 0.6171 0.25 0.0994 1 0.0
O6 O-2 0.0715 0.75 0.4121 1 0.0
O10 O-2 0.0871 0.25 0.4323 1 0.0
Si2 Si+4 0.6873 0.25 0.2761 1 0.0
O8 O-2 0.5353 0.25 0.3211 1 0.0
Ca1 Ca+2 0.758 0.75 0.1518 0.88 0.0
H1 H+1 0.073 0.25 0.346 1 0.0
O2 O-2 0.3084 0.9777 0.3583 1 0.0
Mn1 Mn+2 0.758 0.75 0.1518 0.12 0.0
Fe2 Fe+3 0.2991 0.25 0.2194 0.54 0.0
Si1 Si+4 0.3421 0.75 0.0437 1 0.0
O5 O-2 0.0445 0.75 0.1502 1 0.0
Fe3 Fe+2 0.2991 0.25 0.2194 0.31 0.0
Al1 Al+3 0 0 0 0.69 0.0
Al2 Al+3 0 0 0.5 1 0.0
O7 O-2 0.5145 0.75 0.1806 1 0.0
Ca2 Ca+2 0.5954 0.75 0.4261 0.69 0.0
Si3 Si+4 0.1867 0.75 0.3214 1 0.0
O4 O-2 0.0557 0.25 0.1303 1 0.0
Fe1 Fe+3 0 0 0 0.31 0.0
Al3 Al+3 0.2991 0.25 0.2194 0.15 0.0
La1 La+3 0.5954 0.75 0.4261 0.31 0.0
O3 O-2 0.799 0.0152 0.3362 1 0.0
